data_9011348
loop_
_publ_author_name
'Ginderow, D.'
'Cesbron, F.'

_publ_section_title
;
 Structure da la derriksite, Cu4(UO2)(SeO3)2(OH)6
 Note: anisoB's from ICSD
;
_journal_name_full 'Acta Crystallographica, Section C'
_journal_page_first 1605
_journal_page_last 1607
_journal_paper_doi 10.1107/S0108270183009439
_journal_volume 39
_journal_year 1983
_chemical_compound_source 'Musoni, Shaba, Ziare'
_chemical_formula_sum 'Cu4 H6 O14 Se2 U'
_chemical_name_mineral Derriksite
_space_group_IT_number 31
_symmetry_space_group_name_Hall 'P -2 -2bc'
_symmetry_space_group_name_H-M 'P n 21 m'
_cell_angle_alpha 90
_cell_angle_beta 90
_cell_angle_gamma 90
_cell_formula_units_Z 2
_cell_length_a 5.570
_cell_length_b 19.088
_cell_length_c 5.965
_cell_volume 634.200
_database_code_amcsd 0009986
_exptl_crystal_density_diffrn 4.609
_cod_original_formula_sum 'Cu4 U Se2 O14 H6'
_cod_database_code 9011348

loop_
_space_group_symop_operation_xyz
x,y,z
-x,1/2+y,1/2+z
x,y,-z
-x,1/2+y,1/2-z

loop_
_atom_site_aniso_label
_atom_site_aniso_U_11
_atom_site_aniso_U_22
_atom_site_aniso_U_33
_atom_site_aniso_U_12
_atom_site_aniso_U_13
_atom_site_aniso_U_23
Cu1 0.00927 0.01661 0.00613 0.00215 0.00000 0.00000
Cu2 0.00707 0.01661 0.00649 0.00108 0.00000 0.00000
Cu3 0.00770 0.01661 0.00793 0.00000 0.00067 -0.00115
U 0.02389 0.00923 0.01118 0.00485 0.00000 0.00000
Se1 0.02216 0.01107 0.01586 0.00269 0.00000 0.00000
Se2 0.02342 0.01107 0.01586 -0.00215 0.00000 0.00000
O1 0.02798 0.02400 0.05426 -0.00970 0.00000 0.00000
O2 0.04762 0.02215 0.03857 -0.00377 0.00000 0.00000
O3 0.01808 0.01292 0.01875 -0.00700 0.00000 0.00000
O4 0.02153 0.02030 0.01154 -0.00431 0.00000 0.00000
O5 0.04747 0.01846 0.01604 -0.00970 -0.01195 -0.00288
O6 0.04464 0.02584 0.01947 -0.01185 0.01060 0.00404
O-H1 0.01022 0.01292 0.01045 0.00323 0.00000 0.00000
O-H2 0.01022 0.01846 0.00577 0.00754 0.00000 0.00000
O-H3 0.00723 0.01477 0.00613 0.00215 0.00202 0.00058
O-H4 0.00943 0.01292 0.01100 0.00269 -0.00067 0.00058

loop_
_atom_site_label
_atom_site_fract_x
_atom_site_fract_y
_atom_site_fract_z
_atom_site_U_iso_or_equiv
_atom_site_type_symbol
_atom_site_attached_hydrogens
Cu1 0.60330 0.25120 0.00000 0.01051 Cu 0
Cu2 0.38770 0.75350 0.00000 0.00988 Cu 0
Cu3 0.10800 0.24550 0.24980 0.01077 Cu 0
U 0.68480 0.00000 0.00000 0.01456 U 0
Se1 -0.00790 0.41720 0.00000 0.01634 Se 0
Se2 0.63890 0.57970 0.00000 0.01710 Se 0
O1 0.41190 -0.04770 0.00000 0.03546 O 0
O2 0.95250 0.05090 0.00000 0.03546 O 0
O3 0.94190 0.33260 0.00000 0.01646 O 0
O4 0.69260 0.66480 0.00000 0.01773 O 0
O5 0.18090 0.42710 0.22070 0.02786 O 0
O6 0.44200 0.57390 0.21730 0.03040 O 0
O-H1 0.00930 0.79930 0.00000 0.01140 O 1
O-H2 0.22820 0.19460 0.00000 0.01140 O 1
O-H3 0.78040 0.20620 0.24670 0.01013 O 1
O-H4 0.42920 0.29540 0.25160 0.01140 O 1

loop_
_cod_changelog_entry_id
_cod_changelog_entry_author
_cod_changelog_entry_date
_cod_changelog_entry_text
1
;cod-tools version 3.8.0
Id: cif_guess_AMCSD_atom_types 9574 2023-05-10 09:00:05Z saulius
;
2023-05-10T18:53:07+03:00
;Derived atom types and hydrogen counts
from atom names that follow the AMCSD naming convention
(Wat == water, O-H == hydroxyl).
;
2
;cod-tools version 3.10.1
Id: cif_fix_AMCSD_aniso_labels 10200 2024-08-01 14:09:44Z saulius
;
2024-08-02T12:21:40+03:00
;Changed the following '_atom_site_aniso_label' values:
'OH1' -> 'O-H1'
'OH2' -> 'O-H2'
'OH3' -> 'O-H3'
'OH4' -> 'O-H4'
;

loop_
_cod_related_entry_id
_cod_related_entry_database
_cod_related_entry_code
1 AMCSD 0009986
